data_7703298
loop_
_publ_author_name
'Noor, Awal'
'Qayyum, Sadaf'
'Schwarz, Stefan'
'Dietel, Thomas'
'Kempe, Rhett'

_publ_section_title
;
 Formation of a dimeric tungsten(i) complex via C-H activation.
;
_journal_issue 6
_journal_name_full 'Dalton transactions (Cambridge, England : 2003)'
_journal_page_first 1992
_journal_page_last 1996
_journal_paper_doi 10.1039/c9dt04847b
_journal_volume 49
_journal_year 2020
_chemical_formula_sum 'C88 H110 K2 N4 W2'
_chemical_formula_weight 1669.70
_chemical_properties_physical Air-sensitive,Moisture-sensitive
_space_group_IT_number 14
_space_group_name_Hall '-P 2yn'
_space_group_name_H-M_alt 'P 1 21/n 1'
_symmetry_cell_setting monoclinic
_symmetry_space_group_name_H-M 'P 1 21/n 1'
_atom_sites_solution_hydrogens geom
_atom_sites_solution_primary direct
_atom_sites_solution_secondary difmap
_audit_creation_method SHELXL-97
_audit_update_record
;
2019-10-22 deposited with the CCDC.	2020-01-15 downloaded from the CCDC.
;
_cell_angle_alpha 90.00
_cell_angle_beta 92.463(3)
_cell_angle_gamma 90.00
_cell_formula_units_Z 2
_cell_length_a 14.9690(5)
_cell_length_b 11.8000(4)
_cell_length_c 23.3070(8)
_cell_measurement_reflns_used 35501
_cell_measurement_temperature 133(2)
_cell_volume 4113.0(2)
_computing_cell_refinement STOE-XAREA
_computing_data_collection STOE-XAREA
_computing_data_reduction STOE-XAREA
_computing_structure_refinement 'SHELXL-97 (Sheldrick, 2008)'
_computing_structure_solution Sir-97
_diffrn_ambient_temperature 133(2)
_diffrn_measured_fraction_theta_full 0.984
_diffrn_measured_fraction_theta_max 0.984
_diffrn_measurement_device_type STOE-IPDS-II
_diffrn_measurement_method omega-scan
_diffrn_radiation_monochromator graphite
_diffrn_radiation_source 'fine-focus sealed tube'
_diffrn_radiation_type MoK\a
_diffrn_radiation_wavelength 0.71069
_diffrn_reflns_av_R_equivalents 0.0841
_diffrn_reflns_av_sigmaI/netI 0.0484
_diffrn_reflns_limit_h_max 19
_diffrn_reflns_limit_h_min -19
_diffrn_reflns_limit_k_max 15
_diffrn_reflns_limit_k_min -15
_diffrn_reflns_limit_l_max 30
_diffrn_reflns_limit_l_min -30
_diffrn_reflns_number 65003
_diffrn_reflns_theta_full 27.85
_diffrn_reflns_theta_max 27.85
_diffrn_reflns_theta_min 1.59
_exptl_absorpt_coefficient_mu 2.940
_exptl_absorpt_correction_T_max 0.7348
_exptl_absorpt_correction_T_min 0.3882
_exptl_absorpt_correction_type numerical
_exptl_crystal_colour Purple?
_exptl_crystal_density_diffrn 1.348
_exptl_crystal_density_method 'not measured'
_exptl_crystal_description Block
_exptl_crystal_F_000 1704
_exptl_crystal_size_max 0.35
_exptl_crystal_size_mid 0.18
_exptl_crystal_size_min 0.11
_refine_diff_density_max 2.584
_refine_diff_density_min -1.787
_refine_diff_density_rms 0.139
_refine_ls_extinction_method none
_refine_ls_goodness_of_fit_ref 1.036
_refine_ls_hydrogen_treatment constr
_refine_ls_matrix_type full
_refine_ls_number_parameters 431
_refine_ls_number_reflns 9638
_refine_ls_number_restraints 0
_refine_ls_restrained_S_all 1.036
_refine_ls_R_factor_all 0.0689
_refine_ls_R_factor_gt 0.0492
_refine_ls_shift/su_max 0.002
_refine_ls_shift/su_mean 0.000
_refine_ls_structure_factor_coef Fsqd
_refine_ls_weighting_details 'calc w=1/[\s^2^(Fo^2^)+(0.0834P)^2^+0.0000P] where P=(Fo^2^+2Fc^2^)/3'
_refine_ls_weighting_scheme calc
_refine_ls_wR_factor_gt 0.1218
_refine_ls_wR_factor_ref 0.1299
_reflns_number_gt 7417
_reflns_number_total 9638
_reflns_threshold_expression >2\s(I)
_cod_data_source_file c9dt04847b2.cif
_cod_data_source_block t471apapabsorption
_cod_depositor_comments
;
The following automatic conversions were performed:

data item '_exptl_absorpt_correction_type' value 'Numerical' was
changed to 'numerical' in accordance with the
/home/data/users/saulius/crontab/automatic-downloads/rss-feeds/RSC/lib/dictionaries/cif_core.dic
dictionary named 'cif_core.dic' version 2.4.2 last updated on
2011-04-26.

data item '_refine_ls_hydrogen_treatment' value 'Constr' was changed
to 'constr' in accordance with the
/home/data/users/saulius/crontab/automatic-downloads/rss-feeds/RSC/lib/dictionaries/cif_core.dic
dictionary named 'cif_core.dic' version 2.4.2 last updated on
2011-04-26.

data item '_symmetry_cell_setting' value 'Monoclinic' was changed to
'monoclinic' in accordance with the
/home/data/users/saulius/crontab/automatic-downloads/rss-feeds/RSC/lib/dictionaries/cif_core.dic
dictionary named 'cif_core.dic' version 2.4.2 last updated on
2011-04-26.

Automatic conversion script
Id: cif_fix_values 7556 2019-12-06 15:28:31Z antanas 

 Adding full bibliography for 7703297--7703299.cif.
;
_cod_original_sg_symbol_H-M P21/n
_cod_database_code 7703298
_cell_measurement_2theta_min 3.17
_cell_measurement_t2heta_max 56.02

loop_
_symmetry_equiv_pos_as_xyz
'x, y, z'
'-x+1/2, y+1/2, -z+1/2'
'-x, -y, -z'
'x-1/2, -y-1/2, z-1/2'

loop_
_atom_site_label
_atom_site_type_symbol
_atom_site_fract_x
_atom_site_fract_y
_atom_site_fract_z
_atom_site_U_iso_or_equiv
_atom_site_adp_type
_atom_site_occupancy
_atom_site_symmetry_multiplicity
_atom_site_calc_flag
_atom_site_refinement_flags
W1 W 0.068613(14) -0.011687(14) 0.518456(9) 0.03773(8) Uani 1 1 d .
K1 K -0.09070(14) -0.1155(2) 0.61481(10) 0.0947(6) Uani 1 1 d .
N1 N -0.0927(3) -0.1665(3) 0.48317(18) 0.0332(9) Uani 1 1 d .
C1 C -0.0250(4) -0.2376(4) 0.5037(2) 0.0362(11) Uani 1 1 d .
C2 C -0.0430(4) -0.3553(4) 0.5111(3) 0.0434(12) Uani 1 1 d .
H2 H 0.0031 -0.4036 0.5263 0.052 Uiso 1 1 calc R
C3 C -0.1240(4) -0.3990(4) 0.4971(3) 0.0474(13) Uani 1 1 d .
H3 H -0.1361 -0.4769 0.5037 0.057 Uiso 1 1 calc R
C4 C -0.1915(4) -0.3270(4) 0.4724(3) 0.0435(12) Uani 1 1 d .
H4 H -0.2487 -0.3563 0.4612 0.052 Uiso 1 1 calc R
C5 C -0.1724(4) -0.2154(4) 0.4650(2) 0.0382(11) Uani 1 1 d .
C6 C -0.2355(3) -0.1428(4) 0.4292(2) 0.0372(10) Uani 1 1 d .
C7 C -0.3075(4) -0.0865(4) 0.4519(2) 0.0402(11) Uani 1 1 d .
C8 C -0.3661(4) -0.0268(5) 0.4147(2) 0.0467(13) Uani 1 1 d .
H8 H -0.4140 0.0142 0.4302 0.056 Uiso 1 1 calc R
C9 C -0.3563(4) -0.0254(5) 0.3558(3) 0.0472(13) Uani 1 1 d .
C10 C -0.2833(4) -0.0819(5) 0.3346(3) 0.0479(13) Uani 1 1 d .
H10 H -0.2748 -0.0804 0.2944 0.058 Uiso 1 1 calc R
C11 C -0.2229(4) -0.1400(4) 0.3698(2) 0.0421(11) Uani 1 1 d .
C12 C -0.1439(4) -0.2019(5) 0.3443(3) 0.0507(14) Uani 1 1 d .
H12 H -0.0965 -0.2115 0.3754 0.061 Uiso 1 1 calc R
N2 N 0.0530(3) -0.1876(3) 0.51793(19) 0.0352(9) Uani 1 1 d .
C13 C -0.1036(5) -0.1369(7) 0.2956(3) 0.070(2) Uani 1 1 d .
H13A H -0.0500 -0.1763 0.2834 0.105 Uiso 1 1 calc R
H13B H -0.0875 -0.0604 0.3087 0.105 Uiso 1 1 calc R
H13C H -0.1473 -0.1320 0.2632 0.105 Uiso 1 1 calc R
C14 C -0.1725(5) -0.3196(6) 0.3237(3) 0.0639(18) Uani 1 1 d .
H14A H -0.2226 -0.3128 0.2955 0.096 Uiso 1 1 calc R
H14B H -0.1910 -0.3646 0.3565 0.096 Uiso 1 1 calc R
H14C H -0.1222 -0.3570 0.3059 0.096 Uiso 1 1 calc R
C15 C -0.4222(5) 0.0359(6) 0.3155(3) 0.0585(16) Uani 1 1 d .
H15 H -0.3937 0.0437 0.2776 0.070 Uiso 1 1 calc R
C16 C -0.5062(6) -0.0340(8) 0.3058(4) 0.078(2) Uani 1 1 d .
H16A H -0.4900 -0.1122 0.2966 0.117 Uiso 1 1 calc R
H16B H -0.5425 -0.0018 0.2738 0.117 Uiso 1 1 calc R
H16C H -0.5405 -0.0332 0.3407 0.117 Uiso 1 1 calc R
C17 C -0.4448(5) 0.1538(6) 0.3358(3) 0.070(2) Uani 1 1 d .
H17A H -0.4782 0.1486 0.3710 0.105 Uiso 1 1 calc R
H17B H -0.4813 0.1927 0.3060 0.105 Uiso 1 1 calc R
H17C H -0.3894 0.1965 0.3437 0.105 Uiso 1 1 calc R
C18 C -0.3243(4) -0.0915(5) 0.5157(2) 0.0465(13) Uani 1 1 d .
H18 H -0.2664 -0.1117 0.5361 0.056 Uiso 1 1 calc R
C19 C -0.3543(5) 0.0212(5) 0.5396(3) 0.0532(14) Uani 1 1 d .
H19A H -0.3115 0.0804 0.5301 0.080 Uiso 1 1 calc R
H19B H -0.3574 0.0156 0.5814 0.080 Uiso 1 1 calc R
H19C H -0.4135 0.0405 0.5228 0.080 Uiso 1 1 calc R
C20 C -0.3910(5) -0.1838(6) 0.5284(3) 0.0617(17) Uani 1 1 d .
H20A H -0.4485 -0.1667 0.5087 0.092 Uiso 1 1 calc R
H20B H -0.3987 -0.1876 0.5699 0.092 Uiso 1 1 calc R
H20C H -0.3687 -0.2568 0.5149 0.092 Uiso 1 1 calc R
C21 C 0.1318(3) -0.2576(4) 0.5220(2) 0.0368(10) Uani 1 1 d .
C22 C 0.1687(4) -0.2905(4) 0.5754(2) 0.0411(11) Uani 1 1 d .
C23 C 0.2489(4) -0.3501(4) 0.5776(3) 0.0471(13) Uani 1 1 d .
H23 H 0.2750 -0.3719 0.6138 0.057 Uiso 1 1 calc R
C24 C 0.2911(4) -0.3778(5) 0.5284(3) 0.0513(14) Uani 1 1 d .
H24 H 0.3466 -0.4169 0.5307 0.062 Uiso 1 1 calc R
C25 C 0.2523(4) -0.3486(5) 0.4753(3) 0.0513(14) Uani 1 1 d .
H25 H 0.2812 -0.3691 0.4413 0.062 Uiso 1 1 calc R
C26 C 0.1715(4) -0.2898(4) 0.4710(2) 0.0428(12) Uani 1 1 d .
C27 C 0.1288(4) -0.2651(5) 0.4122(3) 0.0498(13) Uani 1 1 d .
H27 H 0.0787 -0.2106 0.4175 0.060 Uiso 1 1 calc R
C28 C 0.1925(6) -0.2107(7) 0.3714(3) 0.0693(19) Uani 1 1 d .
H28A H 0.2146 -0.1389 0.3877 0.104 Uiso 1 1 calc R
H28B H 0.1611 -0.1964 0.3344 0.104 Uiso 1 1 calc R
H28C H 0.2431 -0.2617 0.3658 0.104 Uiso 1 1 calc R
C29 C 0.0881(5) -0.3737(5) 0.3850(3) 0.0619(17) Uani 1 1 d .
H29A H 0.1358 -0.4287 0.3788 0.093 Uiso 1 1 calc R
H29B H 0.0576 -0.3551 0.3482 0.093 Uiso 1 1 calc R
H29C H 0.0450 -0.4064 0.4109 0.093 Uiso 1 1 calc R
C30 C 0.1217(4) -0.2642(5) 0.6303(3) 0.0500(13) Uani 1 1 d .
H30 H 0.0676 -0.2175 0.6199 0.060 Uiso 1 1 calc R
C31 C 0.1796(7) -0.1975(9) 0.6731(4) 0.093(3) Uani 1 1 d .
H31A H 0.2286 -0.2456 0.6881 0.140 Uiso 1 1 calc R
H31B H 0.1434 -0.1727 0.7049 0.140 Uiso 1 1 calc R
H31C H 0.2042 -0.1311 0.6541 0.140 Uiso 1 1 calc R
C32 C 0.0903(8) -0.3738(8) 0.6583(4) 0.103(4) Uani 1 1 d .
H32A H 0.0554 -0.4187 0.6299 0.155 Uiso 1 1 calc R
H32B H 0.0529 -0.3553 0.6905 0.155 Uiso 1 1 calc R
H32C H 0.1424 -0.4176 0.6723 0.155 Uiso 1 1 calc R
C33 C -0.1219(10) -0.2045(17) 0.7440(7) 0.140(6) Uani 1 1 d .
H33 H -0.0668 -0.2193 0.7644 0.168 Uiso 1 1 calc R
C34 C -0.1618(11) -0.1013(18) 0.7489(6) 0.143(5) Uani 1 1 d .
H34 H -0.1365 -0.0452 0.7739 0.172 Uiso 1 1 calc R
C35 C -0.2388(8) -0.0800(14) 0.7172(5) 0.122(4) Uani 1 1 d .
H35 H -0.2661 -0.0074 0.7193 0.147 Uiso 1 1 calc R
C36 C -0.2762(6) -0.1592(11) 0.6835(4) 0.096(3) Uani 1 1 d .
H36 H -0.3293 -0.1420 0.6614 0.116 Uiso 1 1 calc R
C37 C -0.2390(9) -0.2667(11) 0.6800(7) 0.137(5) Uani 1 1 d .
H37 H -0.2669 -0.3249 0.6575 0.165 Uiso 1 1 calc R
C38 C -0.1598(11) -0.2845(15) 0.7109(9) 0.177(8) Uani 1 1 d .
H38 H -0.1313 -0.3562 0.7084 0.212 Uiso 1 1 calc R
C39 C 0.0477(5) 0.0112(7) 0.8393(3) 0.119(5) Uani 1 1 d G
H39 H 0.0698 0.0579 0.8099 0.143 Uiso 1 1 calc R
C40 C -0.0146(5) 0.0539(4) 0.8762(3) 0.100(3) Uani 1 1 d G
H40 H -0.0350 0.1298 0.8721 0.120 Uiso 1 1 calc R
C41 C -0.0469(4) -0.0144(5) 0.9193(3) 0.089(3) Uani 1 1 d G
H41 H -0.0895 0.0148 0.9445 0.107 Uiso 1 1 calc R
C42 C -0.0171(5) -0.1255(5) 0.9253(3) 0.094(3) Uani 1 1 d G
H42 H -0.0392 -0.1722 0.9547 0.113 Uiso 1 1 calc R
C43 C 0.0451(5) -0.1683(5) 0.8884(3) 0.096(3) Uani 1 1 d G
H43 H 0.0655 -0.2442 0.8925 0.115 Uiso 1 1 calc R
C44 C 0.0775(4) -0.0999(8) 0.8454(3) 0.125(5) Uani 1 1 d G
H44 H 0.1200 -0.1291 0.8201 0.150 Uiso 1 1 calc R

loop_
_atom_site_aniso_label
_atom_site_aniso_U_11
_atom_site_aniso_U_22
_atom_site_aniso_U_33
_atom_site_aniso_U_23
_atom_site_aniso_U_13
_atom_site_aniso_U_12
W1 0.03990(13) 0.02735(11) 0.04537(13) 0.00149(8) -0.00484(8) 0.00383(7)
K1 0.0722(12) 0.1292(17) 0.0836(14) 0.0361(12) 0.0126(10) 0.0097(11)
N1 0.033(2) 0.0225(16) 0.044(2) 0.0009(14) -0.0032(18) -0.0002(13)
C1 0.037(3) 0.024(2) 0.047(3) 0.0022(17) -0.001(2) 0.0077(17)
C2 0.048(3) 0.028(2) 0.054(3) 0.003(2) 0.000(3) 0.0053(19)
C3 0.046(3) 0.033(2) 0.062(4) 0.004(2) -0.001(3) 0.003(2)
C4 0.042(3) 0.036(2) 0.052(3) 0.003(2) 0.000(2) -0.003(2)
C5 0.038(3) 0.036(2) 0.040(3) 0.0007(19) -0.001(2) 0.0031(19)
C6 0.040(3) 0.033(2) 0.037(3) -0.0002(18) -0.001(2) -0.0016(18)
C7 0.043(3) 0.038(2) 0.040(3) 0.0034(19) 0.001(2) 0.0020(19)
C8 0.044(3) 0.060(3) 0.036(3) -0.002(2) -0.001(2) 0.020(2)
C9 0.048(3) 0.047(3) 0.047(3) 0.007(2) 0.003(3) 0.009(2)
C10 0.051(3) 0.055(3) 0.038(3) 0.001(2) 0.003(3) 0.008(2)
C11 0.044(3) 0.042(3) 0.040(3) -0.002(2) 0.002(2) 0.005(2)
C12 0.049(3) 0.059(3) 0.044(3) -0.004(2) 0.006(3) 0.013(3)
N2 0.033(2) 0.0251(17) 0.047(2) 0.0011(15) -0.0056(19) 0.0051(14)
C13 0.059(4) 0.086(5) 0.066(5) 0.004(4) 0.019(4) 0.020(3)
C14 0.069(4) 0.069(4) 0.053(4) -0.009(3) 0.001(3) 0.024(3)
C15 0.061(4) 0.067(4) 0.047(4) 0.014(3) 0.008(3) 0.018(3)
C16 0.067(5) 0.096(5) 0.067(5) -0.003(4) -0.023(4) 0.013(4)
C17 0.073(5) 0.063(4) 0.074(5) 0.018(3) 0.003(4) 0.026(3)
C18 0.046(3) 0.057(3) 0.037(3) 0.002(2) 0.003(2) 0.010(2)
C19 0.053(4) 0.062(3) 0.045(3) -0.006(3) 0.005(3) 0.013(3)
C20 0.065(4) 0.071(4) 0.050(4) 0.013(3) 0.013(3) 0.001(3)
C21 0.035(3) 0.0252(19) 0.050(3) 0.0033(18) -0.001(2) 0.0027(17)
C22 0.044(3) 0.031(2) 0.048(3) 0.003(2) -0.002(2) 0.0050(19)
C23 0.047(3) 0.040(3) 0.053(4) -0.001(2) -0.006(3) 0.008(2)
C24 0.041(3) 0.047(3) 0.065(4) -0.002(3) 0.001(3) 0.012(2)
C25 0.051(3) 0.045(3) 0.059(4) -0.004(2) 0.011(3) 0.005(2)
C26 0.049(3) 0.033(2) 0.046(3) 0.001(2) 0.004(2) 0.001(2)
C27 0.061(4) 0.047(3) 0.041(3) 0.000(2) -0.001(3) 0.002(2)
C28 0.082(5) 0.077(5) 0.049(4) 0.002(3) 0.003(4) -0.016(4)
C29 0.082(5) 0.049(3) 0.053(4) -0.006(3) -0.009(3) 0.002(3)
C30 0.051(3) 0.050(3) 0.049(3) 0.002(2) -0.001(3) 0.012(2)
C31 0.095(7) 0.117(7) 0.068(6) -0.038(5) 0.001(5) -0.015(5)
C32 0.146(10) 0.089(6) 0.078(6) -0.007(5) 0.051(6) -0.034(6)
C33 0.105(10) 0.194(16) 0.116(11) 0.070(11) -0.045(8) -0.024(11)
C34 0.113(12) 0.220(19) 0.096(9) -0.031(10) -0.001(8) -0.013(11)
C35 0.088(8) 0.185(13) 0.095(8) -0.042(8) 0.011(7) 0.010(8)
C36 0.062(5) 0.148(10) 0.079(7) 0.020(6) -0.001(5) 0.009(6)
C37 0.099(9) 0.114(9) 0.194(15) 0.045(9) -0.050(9) -0.024(7)
C38 0.129(13) 0.141(13) 0.25(2) 0.104(14) -0.056(14) 0.000(10)
C39 0.099(9) 0.175(13) 0.082(7) 0.034(7) -0.001(6) -0.045(8)
C40 0.111(8) 0.087(6) 0.103(8) 0.015(5) -0.004(6) -0.035(6)
C41 0.083(6) 0.073(5) 0.112(8) 0.013(5) 0.010(6) 0.000(4)
C42 0.087(6) 0.091(6) 0.106(8) 0.026(5) 0.027(6) 0.018(5)
C43 0.092(7) 0.108(7) 0.086(7) -0.012(5) -0.014(5) 0.044(6)
C44 0.074(7) 0.229(15) 0.071(7) -0.045(8) 0.003(5) 0.020(8)

loop_
_atom_type_symbol
_atom_type_description
_atom_type_scat_dispersion_real
_atom_type_scat_dispersion_imag
_atom_type_scat_source
C C 0.0033 0.0016 'International Tables Vol C Tables 4.2.6.8 and 6.1.1.4'
H H 0.0000 0.0000 'International Tables Vol C Tables 4.2.6.8 and 6.1.1.4'
N N 0.0061 0.0033 'International Tables Vol C Tables 4.2.6.8 and 6.1.1.4'
K K 0.2009 0.2494 'International Tables Vol C Tables 4.2.6.8 and 6.1.1.4'
W W -0.8490 6.8722 'International Tables Vol C Tables 4.2.6.8 and 6.1.1.4'

loop_
_geom_angle_atom_site_label_1
_geom_angle_atom_site_label_2
_geom_angle_atom_site_label_3
_geom_angle
_geom_angle_site_symmetry_1
_geom_angle_site_symmetry_3
N2 W1 N1 176.38(16) . 3_556
N2 W1 W1 91.14(11) . 3_556
N1 W1 W1 91.42(11) 3_556 3_556
N2 W1 K1 116.01(13) . 3_556
N1 W1 K1 62.37(12) 3_556 3_556
W1 W1 K1 73.80(4) 3_556 3_556
N2 W1 K1 65.44(13) . .
N1 W1 K1 117.91(12) 3_556 .
W1 W1 K1 69.64(4) 3_556 .
K1 W1 K1 143.44(2) 3_556 .
N1 K1 C1 25.45(11) . .
N1 K1 C38 125.2(4) . .
C1 K1 C38 114.2(4) . .
N1 K1 C33 148.7(4) . .
C1 K1 C33 132.6(4) . .
C38 K1 C33 23.8(4) . .
N1 K1 C37 111.9(3) . .
C1 K1 C37 111.9(3) . .
C38 K1 C37 24.5(3) . .
C33 K1 C37 42.6(4) . .
N1 K1 N2 42.00(11) . .
C1 K1 N2 23.80(12) . .
C38 K1 N2 123.9(4) . .
C33 K1 N2 132.6(4) . .
C37 K1 N2 130.8(3) . .
N1 K1 C36 118.2(2) . .
C1 K1 C36 128.6(3) . .
C38 K1 C36 42.3(3) . .
C33 K1 C36 48.8(3) . .
C37 K1 C36 24.4(3) . .
N2 K1 C36 151.4(3) . .
N1 K1 C34 159.4(3) . .
C1 K1 C34 155.7(4) . .
C38 K1 C34 41.7(5) . .
C33 K1 C34 23.8(4) . .
C37 K1 C34 49.0(4) . .
N2 K1 C34 153.5(3) . .
C36 K1 C34 41.2(3) . .
N1 K1 C35 138.1(3) . .
C1 K1 C35 151.6(3) . .
C38 K1 C35 48.5(5) . .
C33 K1 C35 41.7(4) . .
C37 K1 C35 41.8(4) . .
N2 K1 C35 172.2(3) . .
C36 K1 C35 23.0(3) . .
C34 K1 C35 23.5(3) . .
N1 K1 W1 37.21(7) . 3_556
C1 K1 W1 54.51(9) . 3_556
C38 K1 W1 159.9(4) . 3_556
C33 K1 W1 172.9(4) . 3_556
C37 K1 W1 137.9(2) . 3_556
N2 K1 W1 53.83(7) . 3_556
C36 K1 W1 127.88(19) . 3_556
C34 K1 W1 149.1(4) . 3_556
C35 K1 W1 132.3(3) . 3_556
N1 K1 W1 54.94(8) . .
C1 K1 W1 53.08(10) . .
C38 K1 W1 154.1(3) . .
C33 K1 W1 145.5(3) . .
C37 K1 W1 165.0(3) . .
N2 K1 W1 35.19(7) . .
C36 K1 W1 163.4(2) . .
C34 K1 W1 145.0(3) . .
C35 K1 W1 152.5(3) . .
W1 K1 W1 36.56(2) 3_556 .
C5 N1 C1 117.6(4) . .
C5 N1 W1 123.6(3) . 3_556
C1 N1 W1 118.8(3) . 3_556
C5 N1 K1 110.7(3) . .
C1 N1 K1 78.6(3) . .
W1 N1 K1 80.42(13) 3_556 .
N2 C1 N1 115.9(4) . .
N2 C1 C2 124.5(5) . .
N1 C1 C2 119.6(5) . .
N2 C1 K1 83.9(3) . .
N1 C1 K1 76.0(3) . .
C2 C1 K1 106.1(4) . .
C3 C2 C1 121.1(5) . .
C2 C3 C4 119.1(5) . .
C5 C4 C3 118.7(5) . .
C4 C5 N1 123.5(5) . .
C4 C5 C6 119.5(5) . .
N1 C5 C6 116.6(4) . .
C7 C6 C11 120.2(5) . .
C7 C6 C5 122.7(5) . .
C11 C6 C5 117.0(5) . .
C6 C7 C8 118.8(5) . .
C6 C7 C18 121.2(5) . .
C8 C7 C18 120.0(5) . .
C9 C8 C7 122.0(5) . .
C8 C9 C10 117.7(5) . .
C8 C9 C15 121.7(5) . .
C10 C9 C15 120.5(5) . .
C11 C10 C9 122.1(5) . .
C10 C11 C6 119.1(5) . .
C10 C11 C12 120.2(5) . .
C6 C11 C12 120.6(5) . .
C13 C12 C14 109.9(6) . .
C13 C12 C11 112.8(5) . .
C14 C12 C11 110.3(5) . .
C1 N2 C21 117.9(4) . .
C1 N2 W1 122.4(3) . .
C21 N2 W1 118.6(3) . .
C1 N2 K1 72.3(3) . .
C21 N2 K1 131.3(3) . .
W1 N2 K1 79.37(13) . .
C17 C15 C16 110.6(6) . .
C17 C15 C9 113.1(6) . .
C16 C15 C9 110.3(6) . .
C19 C18 C20 110.5(5) . .
C19 C18 C7 113.0(5) . .
C20 C18 C7 110.9(5) . .
C22 C21 C26 121.0(5) . .
C22 C21 N2 120.6(5) . .
C26 C21 N2 118.3(5) . .
C23 C22 C21 118.7(5) . .
C23 C22 C30 120.3(5) . .
C21 C22 C30 121.0(5) . .
C24 C23 C22 121.2(6) . .
C23 C24 C25 119.7(5) . .
C24 C25 C26 121.1(6) . .
C25 C26 C21 118.0(5) . .
C25 C26 C27 119.5(5) . .
C21 C26 C27 122.5(5) . .
C26 C27 C28 113.3(6) . .
C26 C27 C29 110.8(5) . .
C28 C27 C29 110.1(5) . .
C31 C30 C22 112.9(6) . .
C31 C30 C32 109.6(7) . .
C22 C30 C32 110.3(5) . .
C38 C33 C34 120.3(14) . .
C38 C33 K1 76.4(10) . .
C34 C33 K1 82.5(8) . .
C33 C34 C35 118.9(15) . .
C33 C34 K1 73.7(8) . .
C35 C34 K1 78.4(7) . .
C36 C35 C34 120.9(15) . .
C36 C35 K1 76.5(6) . .
C34 C35 K1 78.1(8) . .
C35 C36 C37 121.1(11) . .
C35 C36 K1 80.5(7) . .
C37 C36 K1 76.5(7) . .
C38 C37 C36 116.6(14) . .
C38 C37 K1 74.9(9) . .
C36 C37 K1 79.1(7) . .
C33 C38 C37 122.0(16) . .
C33 C38 K1 79.7(9) . .
C37 C38 K1 80.6(8) . .
C40 C39 C44 120.0 . .
C39 C40 C41 120.0 . .
C42 C41 C40 120.0 . .
C41 C42 C43 120.0 . .
C42 C43 C44 120.0 . .
C43 C44 C39 120.0 . .

loop_
_geom_bond_atom_site_label_1
_geom_bond_atom_site_label_2
_geom_bond_distance
_geom_bond_site_symmetry_2
W1 N2 2.089(4) .
W1 N1 2.133(4) 3_556
W1 W1 2.2099(4) 3_556
W1 K1 3.478(2) 3_556
W1 K1 3.563(2) .
K1 N1 3.125(5) .
K1 C1 3.158(6) .
K1 C38 3.203(15) .
K1 C33 3.243(13) .
K1 C37 3.273(13) .
K1 N2 3.297(5) .
K1 C36 3.305(10) .
K1 C34 3.349(14) .
K1 C35 3.354(11) .
K1 W1 3.478(2) 3_556
N1 C5 1.377(7) .
N1 C1 1.384(6) .
N1 W1 2.133(4) 3_556
C1 N2 1.338(7) .
C1 C2 1.426(6) .
C2 C3 1.346(8) .
C3 C4 1.424(8) .
C4 C5 1.359(7) .
C5 C6 1.502(7) .
C6 C7 1.390(7) .
C6 C11 1.404(7) .
C7 C8 1.397(7) .
C7 C18 1.519(8) .
C8 C9 1.386(8) .
C9 C10 1.389(8) .
C9 C15 1.517(9) .
C10 C11 1.378(8) .
C11 C12 1.532(8) .
C12 C13 1.516(9) .
C12 C14 1.524(9) .
N2 C21 1.440(6) .
C15 C17 1.513(10) .
C15 C16 1.513(12) .
C18 C19 1.517(8) .
C18 C20 1.515(9) .
C21 C22 1.396(7) .
C21 C26 1.404(8) .
C22 C23 1.390(7) .
C22 C30 1.519(8) .
C23 C24 1.371(9) .
C24 C25 1.388(9) .
C25 C26 1.395(8) .
C26 C27 1.514(8) .
C27 C28 1.517(9) .
C27 C29 1.543(8) .
C30 C31 1.514(10) .
C30 C32 1.531(10) .
C33 C38 1.33(2) .
C33 C34 1.36(2) .
C34 C35 1.365(19) .
C35 C36 1.329(16) .
C36 C37 1.389(16) .
C37 C38 1.376(19) .
C39 C40 1.3900 .
C39 C44 1.3900 .
C40 C41 1.3900 .
C41 C42 1.3900 .
C42 C43 1.3900 .
C43 C44 1.3900 .
